data_2231580
loop_
_publ_author_name
'Dehghanpour, Saeed'
'Mahmoudi, Ali'
'Khalaj, Mehdi'
'Abbasi, Somayeh'
'Mojahed, Fresia'

_publ_section_title
;
 Di-\m-chlorido-bis(chlorido{2-[(4-ethylphenyl)iminomethyl]pyridine-\k^2^<i>N</i>,<i>N</i>'}copper(II))
;
_journal_coeditor_code KJ2183
_journal_issue 9
_journal_name_full 'Acta Crystallographica Section E'
_journal_page_first m1296
_journal_paper_doi 10.1107/S1600536811032053
_journal_volume 67
_journal_year 2011
_chemical_formula_iupac '[Cu2 Cl4 (C14 H14 N2)2]'
_chemical_formula_moiety 'C28 H28 Cl4 Cu2 N4'
_chemical_formula_sum 'C28 H28 Cl4 Cu2 N4'
_chemical_formula_weight 689.42
_chemical_name_systematic
;
Di-\m-chlorido-bis(chlorido{2-[(4-ethylphenyl)iminomethyl]pyridine-
\k^2^<i>N</i>,<i>N</i>'}copper(II))
;
_space_group_IT_number 14
_symmetry_cell_setting monoclinic
_symmetry_space_group_name_Hall '-P 2ybc'
_symmetry_space_group_name_H-M 'P 1 21/c 1'
_atom_sites_solution_hydrogens geom
_atom_sites_solution_primary direct
_atom_sites_solution_secondary difmap
_audit_creation_method SHELXL-97
_cell_angle_alpha 90.00
_cell_angle_beta 100.8830(18)
_cell_angle_gamma 90.00
_cell_formula_units_Z 2
_cell_length_a 10.1254(3)
_cell_length_b 8.8384(3)
_cell_length_c 16.2117(4)
_cell_measurement_reflns_used 5841
_cell_measurement_temperature 150.0(10)
_cell_measurement_theta_max 27.5
_cell_measurement_theta_min 2.6
_cell_volume 1424.73(7)
_computing_cell_refinement 'DENZO-SMN (Otwinowski & Minor, 1997)'
_computing_data_collection 'COLLECT (Nonius, 2002)'
_computing_data_reduction 'DENZO-SMN (Otwinowski & Minor, 1997)'
_computing_molecular_graphics 'PLATON (Spek, 2009)'
_computing_publication_material 'SHELXTL (Sheldrick, 2008)'
_computing_structure_refinement 'SHELXTL (Sheldrick, 2008)'
_computing_structure_solution 'SIR92 (Altomare <i>et al.</i>, 1994)'
_diffrn_ambient_temperature 150.0(10)
_diffrn_detector_area_resol_mean 9
_diffrn_measured_fraction_theta_full 0.993
_diffrn_measured_fraction_theta_max 0.993
_diffrn_measurement_device_type 'Nonius KappaCCD'
_diffrn_measurement_method '\f scans and \w scans with \k offsets'
_diffrn_radiation_monochromator graphite
_diffrn_radiation_source 'fine-focus sealed tube'
_diffrn_radiation_type MoK\a
_diffrn_radiation_wavelength 0.71073
_diffrn_reflns_av_R_equivalents 0.0426
_diffrn_reflns_av_sigmaI/netI 0.0422
_diffrn_reflns_limit_h_max 10
_diffrn_reflns_limit_h_min -13
_diffrn_reflns_limit_k_max 11
_diffrn_reflns_limit_k_min -11
_diffrn_reflns_limit_l_max 21
_diffrn_reflns_limit_l_min -20
_diffrn_reflns_number 13286
_diffrn_reflns_theta_full 27.48
_diffrn_reflns_theta_max 27.48
_diffrn_reflns_theta_min 2.56
_exptl_absorpt_coefficient_mu 1.894
_exptl_absorpt_correction_T_max 0.795
_exptl_absorpt_correction_T_min 0.672
_exptl_absorpt_correction_type multi-scan
_exptl_absorpt_process_details '(SORTAV (Blessing, 1995)'
_exptl_crystal_colour green
_exptl_crystal_density_diffrn 1.607
_exptl_crystal_density_method 'not measured'
_exptl_crystal_description block
_exptl_crystal_F_000 700
_exptl_crystal_size_max 0.18
_exptl_crystal_size_mid 0.18
_exptl_crystal_size_min 0.12
_refine_diff_density_max 0.599
_refine_diff_density_min -0.588
_refine_ls_extinction_method none
_refine_ls_goodness_of_fit_ref 1.105
_refine_ls_hydrogen_treatment constr
_refine_ls_matrix_type full
_refine_ls_number_parameters 173
_refine_ls_number_reflns 3246
_refine_ls_number_restraints 0
_refine_ls_restrained_S_all 1.105
_refine_ls_R_factor_all 0.0570
_refine_ls_R_factor_gt 0.0372
_refine_ls_shift/su_max 0.001
_refine_ls_shift/su_mean 0.000
_refine_ls_structure_factor_coef Fsqd
_refine_ls_weighting_details 'calc w=1/[\s^2^(Fo^2^)+(0.0322P)^2^+1.7627P] where P=(Fo^2^+2Fc^2^)/3'
_refine_ls_weighting_scheme calc
_refine_ls_wR_factor_gt 0.0802
_refine_ls_wR_factor_ref 0.0901
_reflns_number_gt 2568
_reflns_number_total 3246
_reflns_threshold_expression I>2\s(I)
_cod_data_source_file kj2183.cif
_cod_data_source_block I
_cod_original_sg_symbol_H-M 'P 21/c'
_cod_database_code 2231580
_cod_database_fobs_code 2231580

loop_
_symmetry_equiv_pos_as_xyz
'x, y, z'
'-x, y+1/2, -z+1/2'
'-x, -y, -z'
'x, -y-1/2, z-1/2'

loop_
_atom_site_type_symbol
_atom_site_label
_atom_site_fract_x
_atom_site_fract_y
_atom_site_fract_z
_atom_site_U_iso_or_equiv
_atom_site_adp_type
_atom_site_calc_flag
_atom_site_refinement_flags
_atom_site_occupancy
_atom_site_symmetry_multiplicity
Cu Cu1 0.49287(3) 0.40798(4) 0.59239(2) 0.01724(11) Uani d . 1 1
Cl Cl1 0.65548(6) 0.56294(8) 0.55534(4) 0.01911(16) Uani d . 1 1
Cl Cl2 0.41609(7) 0.59028(8) 0.66720(4) 0.02404(17) Uani d . 1 1
N N1 0.5981(2) 0.2194(3) 0.57146(14) 0.0185(5) Uani d . 1 1
N N2 0.3756(2) 0.2450(3) 0.63198(13) 0.0178(5) Uani d . 1 1
C C1 0.7060(3) 0.2085(3) 0.53486(17) 0.0222(6) Uani d . 1 1
H H1A 0.7364 0.2955 0.5095 0.027 Uiso calc R 1 1
C C2 0.7742(3) 0.0725(3) 0.53322(18) 0.0240(6) Uani d . 1 1
H H2A 0.8512 0.0678 0.5076 0.029 Uiso calc R 1 1
C C3 0.7307(3) -0.0556(3) 0.56855(18) 0.0243(6) Uani d . 1 1
H H3A 0.7777 -0.1486 0.5685 0.029 Uiso calc R 1 1
C C4 0.6167(3) -0.0455(3) 0.60428(18) 0.0224(6) Uani d . 1 1
H H4A 0.5825 -0.1322 0.6279 0.027 Uiso calc R 1 1
C C5 0.5544(3) 0.0924(3) 0.60479(16) 0.0173(6) Uani d . 1 1
C C6 0.4297(3) 0.1137(3) 0.63732(17) 0.0197(6) Uani d . 1 1
H H6A 0.3902 0.0318 0.6618 0.024 Uiso calc R 1 1
C C7 0.2512(3) 0.2625(3) 0.66176(17) 0.0193(6) Uani d . 1 1
C C8 0.2360(3) 0.1939(3) 0.73601(17) 0.0226(6) Uani d . 1 1
H H8A 0.3085 0.1399 0.7688 0.027 Uiso calc R 1 1
C C9 0.1134(3) 0.2047(3) 0.76209(17) 0.0225(6) Uani d . 1 1
H H9A 0.1029 0.1566 0.8129 0.027 Uiso calc R 1 1
C C10 0.0059(3) 0.2836(3) 0.71632(18) 0.0228(6) Uani d . 1 1
C C11 0.0253(3) 0.3551(4) 0.64241(18) 0.0250(6) Uani d . 1 1
H H11A -0.0465 0.4107 0.6100 0.030 Uiso calc R 1 1
C C12 0.1477(3) 0.3464(3) 0.61556(17) 0.0233(6) Uani d . 1 1
H H12A 0.1600 0.3974 0.5660 0.028 Uiso calc R 1 1
C C13 -0.1281(3) 0.2884(4) 0.74484(18) 0.0270(7) Uani d . 1 1
H H13A -0.1718 0.1881 0.7348 0.032 Uiso calc R 1 1
H H13B -0.1868 0.3633 0.7103 0.032 Uiso calc R 1 1
C C14 -0.1168(3) 0.3292(4) 0.83719(19) 0.0332(7) Uani d . 1 1
H H14A -0.2069 0.3336 0.8510 0.050 Uiso calc R 1 1
H H14B -0.0731 0.4280 0.8479 0.050 Uiso calc R 1 1
H H14C -0.0633 0.2523 0.8721 0.050 Uiso calc R 1 1

loop_
_atom_site_aniso_label
_atom_site_aniso_U_11
_atom_site_aniso_U_22
_atom_site_aniso_U_33
_atom_site_aniso_U_12
_atom_site_aniso_U_13
_atom_site_aniso_U_23
Cu1 0.01785(18) 0.0172(2) 0.01712(18) -0.00025(13) 0.00446(13) 0.00089(13)
Cl1 0.0199(3) 0.0202(4) 0.0171(3) -0.0028(3) 0.0029(2) 0.0011(3)
Cl2 0.0224(3) 0.0254(4) 0.0252(4) 0.0003(3) 0.0070(3) -0.0061(3)
N1 0.0169(11) 0.0186(12) 0.0195(12) 0.0009(9) 0.0022(9) 0.0004(9)
N2 0.0186(11) 0.0191(12) 0.0158(11) -0.0023(9) 0.0037(9) -0.0004(9)
C1 0.0219(14) 0.0231(16) 0.0222(14) -0.0025(12) 0.0053(11) 0.0021(12)
C2 0.0212(14) 0.0249(16) 0.0269(16) 0.0016(12) 0.0065(12) -0.0005(12)
C3 0.0254(15) 0.0213(16) 0.0259(16) 0.0030(12) 0.0044(12) -0.0015(12)
C4 0.0245(15) 0.0173(14) 0.0245(15) 0.0002(12) 0.0021(12) 0.0013(12)
C5 0.0182(13) 0.0201(15) 0.0128(13) -0.0013(11) 0.0008(10) 0.0013(11)
C6 0.0222(14) 0.0201(15) 0.0168(14) -0.0042(11) 0.0036(11) 0.0022(11)
C7 0.0182(13) 0.0203(15) 0.0194(14) -0.0024(11) 0.0038(11) -0.0011(11)
C8 0.0225(14) 0.0237(15) 0.0211(14) 0.0015(12) 0.0032(11) 0.0017(12)
C9 0.0238(14) 0.0254(16) 0.0190(14) -0.0008(12) 0.0057(11) 0.0012(12)
C10 0.0207(14) 0.0230(16) 0.0253(15) -0.0046(12) 0.0062(12) -0.0042(12)
C11 0.0192(14) 0.0306(17) 0.0246(15) 0.0020(12) 0.0024(11) 0.0027(13)
C12 0.0252(15) 0.0265(16) 0.0181(14) 0.0014(12) 0.0037(11) 0.0045(12)
C13 0.0208(14) 0.0346(18) 0.0262(15) -0.0013(13) 0.0061(12) 0.0001(13)
C14 0.0292(16) 0.043(2) 0.0295(17) 0.0026(15) 0.0116(14) -0.0006(15)

loop_
_atom_type_symbol
_atom_type_description
_atom_type_scat_dispersion_real
_atom_type_scat_dispersion_imag
_atom_type_scat_source
C C 0.0033 0.0016 'International Tables Vol C Tables 4.2.6.8 and 6.1.1.4'
H H 0.0000 0.0000 'International Tables Vol C Tables 4.2.6.8 and 6.1.1.4'
N N 0.0061 0.0033 'International Tables Vol C Tables 4.2.6.8 and 6.1.1.4'
Cu Cu 0.3201 1.2651 'International Tables Vol C Tables 4.2.6.8 and 6.1.1.4'
Cl Cl 0.1484 0.1585 'International Tables Vol C Tables 4.2.6.8 and 6.1.1.4'

loop_
_geom_angle_atom_site_label_1
_geom_angle_atom_site_label_2
_geom_angle_atom_site_label_3
_geom_angle_site_symmetry_3
_geom_angle
N1 Cu1 N2 . 80.19(9)
N1 Cu1 Cl2 . 157.23(7)
N2 Cu1 Cl2 . 93.15(7)
N1 Cu1 Cl1 . 91.19(6)
N2 Cu1 Cl1 . 170.06(7)
Cl2 Cu1 Cl1 . 92.96(3)
N1 Cu1 Cl1 3_666 99.05(6)
N2 Cu1 Cl1 3_666 95.18(6)
Cl2 Cu1 Cl1 3_666 103.25(3)
Cl1 Cu1 Cl1 3_666 91.04(2)
Cu1 Cl1 Cu1 3_666 88.96(2)
C1 N1 C5 . 118.1(2)
C1 N1 Cu1 . 128.83(19)
C5 N1 Cu1 . 112.96(17)
C6 N2 C7 . 117.7(2)
C6 N2 Cu1 . 113.14(18)
C7 N2 Cu1 . 128.77(18)
N1 C1 C2 . 121.4(3)
N1 C1 H1A . 119.3
C2 C1 H1A . 119.3
C3 C2 C1 . 120.2(3)
C3 C2 H2A . 119.9
C1 C2 H2A . 119.9
C2 C3 C4 . 118.5(3)
C2 C3 H3A . 120.8
C4 C3 H3A . 120.8
C5 C4 C3 . 118.6(3)
C5 C4 H4A . 120.7
C3 C4 H4A . 120.7
N1 C5 C4 . 123.2(2)
N1 C5 C6 . 113.8(2)
C4 C5 C6 . 122.9(2)
N2 C6 C5 . 118.6(2)
N2 C6 H6A . 120.7
C5 C6 H6A . 120.7
C8 C7 C12 . 120.6(2)
C8 C7 N2 . 119.6(2)
C12 C7 N2 . 119.8(2)
C7 C8 C9 . 119.2(3)
C7 C8 H8A . 120.4
C9 C8 H8A . 120.4
C10 C9 C8 . 122.0(3)
C10 C9 H9A . 119.0
C8 C9 H9A . 119.0
C9 C10 C11 . 117.5(3)
C9 C10 C13 . 120.6(3)
C11 C10 C13 . 121.8(3)
C12 C11 C10 . 121.3(3)
C12 C11 H11A . 119.3
C10 C11 H11A . 119.3
C7 C12 C11 . 119.3(3)
C7 C12 H12A . 120.3
C11 C12 H12A . 120.3
C10 C13 C14 . 113.7(2)
C10 C13 H13A . 108.8
C14 C13 H13A . 108.8
C10 C13 H13B . 108.8
C14 C13 H13B . 108.8
H13A C13 H13B . 107.7
C13 C14 H14A . 109.5
C13 C14 H14B . 109.5
H14A C14 H14B . 109.5
C13 C14 H14C . 109.5
H14A C14 H14C . 109.5
H14B C14 H14C . 109.5

loop_
_geom_bond_atom_site_label_1
_geom_bond_atom_site_label_2
_geom_bond_site_symmetry_2
_geom_bond_distance
_geom_bond_publ_flag
Cu1 N1 . 2.040(2) y
Cu1 N2 . 2.046(2) y
Cu1 Cl2 . 2.2423(7) y
Cu1 Cl1 . 2.3067(7) y
Cu1 Cl1 3_666 2.5883(7) y
Cl1 Cu1 3_666 2.5883(7) ?
N1 C1 . 1.342(3) ?
N1 C5 . 1.356(3) ?
N2 C6 . 1.280(3) ?
N2 C7 . 1.439(3) ?
C1 C2 . 1.388(4) ?
C1 H1A . 0.9500 ?
C2 C3 . 1.378(4) ?
C2 H2A . 0.9500 ?
C3 C4 . 1.389(4) ?
C3 H3A . 0.9500 ?
C4 C5 . 1.373(4) ?
C4 H4A . 0.9500 ?
C5 C6 . 1.469(4) ?
C6 H6A . 0.9500 ?
C7 C8 . 1.382(4) ?
C7 C12 . 1.383(4) ?
C8 C9 . 1.388(4) ?
C8 H8A . 0.9500 ?
C9 C10 . 1.384(4) ?
C9 H9A . 0.9500 ?
C10 C11 . 1.401(4) ?
C10 C13 . 1.514(4) ?
C11 C12 . 1.390(4) ?
C11 H11A . 0.9500 ?
C12 H12A . 0.9500 ?
C13 C14 . 1.523(4) ?
C13 H13A . 0.9900 ?
C13 H13B . 0.9900 ?
C14 H14A . 0.9800 ?
C14 H14B . 0.9800 ?
C14 H14C . 0.9800 ?

loop_
_geom_torsion_atom_site_label_1
_geom_torsion_atom_site_label_2
_geom_torsion_atom_site_label_3
_geom_torsion_atom_site_label_4
_geom_torsion_site_symmetry_1
_geom_torsion_site_symmetry_4
_geom_torsion
N1 Cu1 Cl1 Cu1 . 3_666 99.07(6)
Cl2 Cu1 Cl1 Cu1 . 3_666 -103.33(3)
Cl1 Cu1 Cl1 Cu1 3_666 3_666 0.0
N2 Cu1 N1 C1 . . 174.6(2)
Cl2 Cu1 N1 C1 . . -110.9(2)
Cl1 Cu1 N1 C1 . . -10.3(2)
Cl1 Cu1 N1 C1 3_666 . 80.9(2)
N2 Cu1 N1 C5 . . -9.83(18)
Cl2 Cu1 N1 C5 . . 64.6(3)
Cl1 Cu1 N1 C5 . . 165.18(17)
Cl1 Cu1 N1 C5 3_666 . -103.57(17)
N1 Cu1 N2 C6 . . 9.73(19)
Cl2 Cu1 N2 C6 . . -148.34(18)
N1 Cu1 N2 C7 . . -177.3(2)
Cl2 Cu1 N2 C7 . . 24.6(2)
C5 N1 C1 C2 . . -2.0(4)
Cu1 N1 C1 C2 . . 173.3(2)
N1 C1 C2 C3 . . 0.9(4)
C1 C2 C3 C4 . . 1.0(4)
C2 C3 C4 C5 . . -1.7(4)
C1 N1 C5 C4 . . 1.3(4)
Cu1 N1 C5 C4 . . -174.7(2)
C1 N1 C5 C6 . . -175.4(2)
Cu1 N1 C5 C6 . . 8.5(3)
C3 C4 C5 N1 . . 0.5(4)
C3 C4 C5 C6 . . 177.0(3)
C7 N2 C6 C5 . . 178.1(2)
Cu1 N2 C6 C5 . . -8.1(3)
N1 C5 C6 N2 . . -0.3(4)
C4 C5 C6 N2 . . -177.0(3)
C6 N2 C7 C8 . . 42.2(4)
Cu1 N2 C7 C8 . . -130.5(2)
C6 N2 C7 C12 . . -137.1(3)
Cu1 N2 C7 C12 . . 50.2(3)
C12 C7 C8 C9 . . 2.6(4)
N2 C7 C8 C9 . . -176.7(2)
C7 C8 C9 C10 . . -0.6(4)
C8 C9 C10 C11 . . -0.9(4)
C8 C9 C10 C13 . . 177.7(3)
C9 C10 C11 C12 . . 0.5(4)
C13 C10 C11 C12 . . -178.1(3)
C8 C7 C12 C11 . . -3.0(4)
N2 C7 C12 C11 . . 176.3(3)
C10 C11 C12 C7 . . 1.5(4)
C9 C10 C13 C14 . . 49.0(4)
C11 C10 C13 C14 . . -132.5(3)
